data_7711446
loop_
_publ_author_name
'Lan, Bi-Liu'
'Luo, Ai-Yi'
'Shao, Bing'
'Gao, Li-Na'
'Wei, Qin'
'Liang, Yu-Ning'
'Huang, Jin'
'Zhang, Zhong'

_publ_section_title
;
 Structural evolution from preorganized mononuclear triazamacrocyclic
 metalloligands to polynuclear metallocages and heterometallic 2D layers:
 modular architectures, assembly tracking and magnetic properties
;
_journal_name_full 'Dalton Transactions'
_journal_paper_doi 10.1039/D2DT02186B
_journal_year 2022
_chemical_formula_moiety 'C30 H72 N6 Ni5 O24, La N6 O18, Cl, 2(H2 O)'
_chemical_formula_sum 'C30 H76 Cl La N12 Ni5 O44'
_chemical_formula_weight 1776.94
_space_group_IT_number 176
_space_group_name_Hall '-P 6c'
_space_group_name_H-M_alt 'P 63/m'
_symmetry_cell_setting hexagonal
_symmetry_space_group_name_Hall '-P 6c'
_symmetry_space_group_name_H-M 'P 63/m'
_atom_sites_solution_hydrogens geom
_atom_sites_solution_primary direct
_atom_sites_solution_secondary difmap
_audit_creation_method SHELXL-97
_audit_update_record
;
2022-04-08 deposited with the CCDC.	2022-09-23 downloaded from the CCDC.
;
_cell_angle_alpha 90.00
_cell_angle_beta 90.00
_cell_angle_gamma 120.00
_cell_formula_units_Z 2
_cell_length_a 11.9438(19)
_cell_length_b 11.9438(19)
_cell_length_c 26.820(4)
_cell_measurement_reflns_used 5933
_cell_measurement_temperature 291(2)
_cell_measurement_theta_max 25.45
_cell_measurement_theta_min 2.49
_cell_volume 3313.4(9)
_computing_cell_refinement SMART
_computing_data_collection 'SMART (Bruker, 2000)'
_computing_data_reduction 'SAINT (Bruker, 2000)'
_computing_structure_refinement SHELXTL
_computing_structure_solution 'SHELXTL (Bruker, 2000)'
_diffrn_ambient_temperature 291(2)
_diffrn_measured_fraction_theta_full 1.000
_diffrn_measured_fraction_theta_max 1.000
_diffrn_measurement_device_type 'Bruker Smart Apex CCD II'
_diffrn_measurement_method 'phi and omega scans'
_diffrn_radiation_monochromator graphite
_diffrn_radiation_source 'fine-focus sealed tube'
_diffrn_radiation_type MoK\a
_diffrn_radiation_wavelength 0.71073
_diffrn_reflns_av_R_equivalents 0.0174
_diffrn_reflns_av_sigmaI/netI 0.0454
_diffrn_reflns_limit_h_max 14
_diffrn_reflns_limit_h_min -14
_diffrn_reflns_limit_k_max 14
_diffrn_reflns_limit_k_min -14
_diffrn_reflns_limit_l_max 31
_diffrn_reflns_limit_l_min -33
_diffrn_reflns_number 26532
_diffrn_reflns_theta_full 26.07
_diffrn_reflns_theta_max 26.07
_diffrn_reflns_theta_min 1.52
_exptl_absorpt_coefficient_mu 2.172
_exptl_absorpt_correction_T_max 0.647
_exptl_absorpt_correction_T_min 0.602
_exptl_absorpt_correction_type multi-scan
_exptl_absorpt_process_details 'SADABS(Sheldrick, 1996)'
_exptl_crystal_colour light-purple
_exptl_crystal_density_diffrn 1.781
_exptl_crystal_density_method 'not measured'
_exptl_crystal_description plate
_exptl_crystal_F_000 1812
_exptl_crystal_size_max 0.26
_exptl_crystal_size_mid 0.24
_exptl_crystal_size_min 0.22
_refine_diff_density_max 1.172
_refine_diff_density_min -0.751
_refine_diff_density_rms 0.150
_refine_ls_extinction_method none
_refine_ls_goodness_of_fit_ref 1.058
_refine_ls_hydrogen_treatment constr
_refine_ls_matrix_type full
_refine_ls_number_parameters 147
_refine_ls_number_reflns 2251
_refine_ls_number_restraints 0
_refine_ls_restrained_S_all 1.058
_refine_ls_R_factor_all 0.0549
_refine_ls_R_factor_gt 0.0489
_refine_ls_shift/su_max 0.000
_refine_ls_shift/su_mean 0.000
_refine_ls_structure_factor_coef Fsqd
_refine_ls_weighting_details 'calc w=1/[\s^2^(Fo^2^)+(0.0824P)^2^+0.0000P] where P=(Fo^2^+2Fc^2^)/3'
_refine_ls_weighting_scheme calc
_refine_ls_wR_factor_gt 0.1316
_refine_ls_wR_factor_ref 0.1327
_reflns_number_gt 1692
_reflns_number_total 2251
_reflns_threshold_expression >2sigma(I)
_cod_data_source_file d2dt02186b2.cif
_cod_data_source_block 3_NiLa
_cod_depositor_comments
;
The following automatic conversions were performed:

data item '_symmetry_cell_setting' value 'Hexagonal' was changed to
'hexagonal' in accordance with the
/home/data/users/saulius/crontab/automatic-downloads/rss-feeds/RSC/lib/dictionaries/cif_core.dic
dictionary named 'cif_core.dic' version 2.4.2 last updated on
2011-04-26.

Automatic conversion script
Id: cif_fix_values 7556 2019-12-06 15:28:31Z antanas 
;
_cod_database_code 7711446

loop_
_symmetry_equiv_pos_as_xyz
'x, y, z'
'-y, x-y, z'
'-x+y, -x, z'
'-x, -y, z+1/2'
'y, -x+y, z+1/2'
'x-y, x, z+1/2'
'-x, -y, -z'
'y, -x+y, -z'
'x-y, x, -z'
'x, y, -z-1/2'
'-y, x-y, -z-1/2'
'-x+y, -x, -z-1/2'

loop_
_atom_site_label
_atom_site_type_symbol
_atom_site_fract_x
_atom_site_fract_y
_atom_site_fract_z
_atom_site_U_iso_or_equiv
_atom_site_adp_type
_atom_site_occupancy
_atom_site_symmetry_multiplicity
_atom_site_calc_flag
_atom_site_refinement_flags
_atom_site_disorder_assembly
_atom_site_disorder_group
C1 C 0.3344(5) 0.4926(5) 0.05331(18) 0.0393(12) Uani 1 1 d . . .
H1A H 0.3072 0.4242 0.0779 0.047 Uiso 1 1 calc R . .
H1B H 0.3705 0.4705 0.0251 0.047 Uiso 1 1 calc R . .
C2 C 0.4987(5) 0.7173(5) 0.0363(2) 0.0441(13) Uani 1 1 d . . .
H2A H 0.4491 0.6884 0.0057 0.053 Uiso 1 1 calc R . .
H2B H 0.5848 0.7318 0.0296 0.053 Uiso 1 1 calc R . .
C3 C 0.5310(4) 0.5939(5) 0.1026(2) 0.0391(12) Uani 1 1 d . . .
H3A H 0.5697 0.5608 0.0794 0.047 Uiso 1 1 calc R . .
H3B H 0.4858 0.5281 0.1278 0.047 Uiso 1 1 calc R . .
C4 C 0.6379(4) 0.7134(5) 0.1277(2) 0.0373(12) Uani 1 1 d . . .
H4A H 0.6979 0.6901 0.1421 0.045 Uiso 1 1 calc R . .
H4B H 0.6844 0.7767 0.1018 0.045 Uiso 1 1 calc R . .
C5 C 0.6034(4) 0.7791(4) 0.16749(17) 0.0295(10) Uani 1 1 d . . .
La1 La 1.0000 0.0000 0.0000 0.0283(2) Uani 1 6 d S . .
Cl1 Cl 0.66667 0.33333 0.1943(2) 0.0558(12) Uani 0.50 3 d SP . .
N1 N 0.4357(4) 0.6162(4) 0.07537(14) 0.0319(9) Uani 1 1 d . . .
N2 N 0.8554(4) 0.0995(4) 0.06358(17) 0.0409(10) Uani 1 1 d . . .
Ni1 Ni 0.33333 0.66667 0.12299(4) 0.0254(3) Uani 1 3 d S . .
Ni2 Ni 0.69270(10) 0.98073(10) 0.2500 0.0474(3) Uani 1 2 d S . .
O1 O 0.4892(3) 0.7590(3) 0.17014(12) 0.0345(8) Uani 1 1 d . . .
O2 O 0.6925(3) 0.8549(3) 0.19527(13) 0.0453(9) Uani 1 1 d . . .
O3 O 0.4890(5) 0.8919(5) 0.2500 0.0450(12) Uani 1 2 d S . .
H3D H 0.4602 0.8575 0.2783 0.068 Uiso 0.50 1 d PR . .
H3C H 0.4665 0.8305 0.2292 0.068 Uiso 0.50 1 d PR . .
O4 O 0.8870(5) 1.0752(5) 0.2500 0.0530(14) Uani 1 2 d S . .
H4C H 0.8958 1.1226 0.2250 0.079 Uiso 1 1 d R . .
O5 O 0.6897(4) 1.0917(4) 0.19105(15) 0.0632(11) Uani 1 1 d . . .
H5C H 0.6700 1.0808 0.1603 0.095 Uiso 1 1 d R . .
H5D H 0.6737 1.1488 0.2022 0.095 Uiso 1 1 d R . .
O6 O 0.8570(3) -0.0033(3) 0.07580(14) 0.0453(9) Uani 1 1 d . . .
O7 O 0.9210(3) 0.1617(3) 0.02675(14) 0.0438(9) Uani 1 1 d . . .
O8 O 0.7871(4) 0.1317(4) 0.08702(18) 0.0687(13) Uani 1 1 d . . .
O9 O 0.0000 1.0000 0.1717(3) 0.065(2) Uani 1 3 d S . .
H9C H 0.0281 0.9540 0.1849 0.098 Uiso 0.66667 1 d PR . .

loop_
_atom_site_aniso_label
_atom_site_aniso_U_11
_atom_site_aniso_U_22
_atom_site_aniso_U_33
_atom_site_aniso_U_23
_atom_site_aniso_U_13
_atom_site_aniso_U_12
C1 0.045(3) 0.039(3) 0.032(3) -0.009(2) 0.002(2) 0.020(2)
C2 0.050(3) 0.045(3) 0.037(3) 0.008(2) 0.011(2) 0.023(3)
C3 0.025(2) 0.040(3) 0.053(3) -0.001(2) -0.003(2) 0.017(2)
C4 0.026(2) 0.042(3) 0.051(3) -0.002(2) 0.000(2) 0.022(2)
C5 0.028(2) 0.027(2) 0.036(3) -0.003(2) -0.002(2) 0.0151(19)
La1 0.0299(3) 0.0299(3) 0.0250(4) 0.000 0.000 0.01497(13)
Cl1 0.0521(17) 0.0521(17) 0.063(3) 0.000 0.000 0.0261(9)
N1 0.031(2) 0.034(2) 0.030(2) 0.0008(17) 0.0041(16) 0.0160(17)
N2 0.031(2) 0.043(2) 0.044(3) 0.001(2) 0.0043(19) 0.0148(19)
Ni1 0.0259(3) 0.0259(3) 0.0243(6) 0.000 0.000 0.01295(17)
Ni2 0.0520(6) 0.0540(6) 0.0320(6) 0.000 0.000 0.0234(5)
O1 0.0260(16) 0.0481(19) 0.0304(19) -0.0025(14) 0.0018(13) 0.0195(15)
O2 0.0333(18) 0.053(2) 0.047(2) -0.0121(18) -0.0008(16) 0.0199(17)
O3 0.048(3) 0.053(3) 0.031(3) 0.000 0.000 0.023(3)
O4 0.060(3) 0.055(3) 0.030(3) 0.000 0.000 0.019(3)
O5 0.085(3) 0.090(3) 0.036(2) 0.005(2) 0.000(2) 0.060(3)
O6 0.048(2) 0.041(2) 0.049(2) 0.0131(17) 0.0080(17) 0.0246(18)
O7 0.0406(19) 0.040(2) 0.049(2) 0.0010(17) 0.0061(18) 0.0189(16)
O8 0.062(3) 0.076(3) 0.082(3) -0.002(3) 0.023(2) 0.044(2)
O9 0.070(3) 0.070(3) 0.055(5) 0.000 0.000 0.0351(15)

loop_
_atom_type_symbol
_atom_type_description
_atom_type_scat_dispersion_real
_atom_type_scat_dispersion_imag
_atom_type_scat_source
C C 0.0033 0.0016 'International Tables Vol C Tables 4.2.6.8 and 6.1.1.4'
H H 0.0000 0.0000 'International Tables Vol C Tables 4.2.6.8 and 6.1.1.4'
N N 0.0061 0.0033 'International Tables Vol C Tables 4.2.6.8 and 6.1.1.4'
O O 0.0106 0.0060 'International Tables Vol C Tables 4.2.6.8 and 6.1.1.4'
La La -0.2871 2.4523 'International Tables Vol C Tables 4.2.6.8 and 6.1.1.4'
Ni Ni 0.3393 1.1124 'International Tables Vol C Tables 4.2.6.8 and 6.1.1.4'
Cl Cl 0.1484 0.1585 'International Tables Vol C Tables 4.2.6.8 and 6.1.1.4'

loop_
_geom_angle_atom_site_label_1
_geom_angle_atom_site_label_2
_geom_angle_atom_site_label_3
_geom_angle
_geom_angle_site_symmetry_1
_geom_angle_site_symmetry_3
_geom_angle_publ_flag
N1 C1 C2 111.8(4) . 3_565 ?
N1 C1 H1A 109.3 . . ?
C2 C1 H1A 109.3 3_565 . ?
N1 C1 H1B 109.3 . . ?
C2 C1 H1B 109.3 3_565 . ?
H1A C1 H1B 107.9 . . ?
N1 C2 C1 110.2(4) . 2_665 ?
N1 C2 H2A 109.6 . . ?
C1 C2 H2A 109.6 2_665 . ?
N1 C2 H2B 109.6 . . ?
C1 C2 H2B 109.6 2_665 . ?
H2A C2 H2B 108.1 . . ?
N1 C3 C4 114.2(4) . . ?
N1 C3 H3A 108.7 . . ?
C4 C3 H3A 108.7 . . ?
N1 C3 H3B 108.7 . . ?
C4 C3 H3B 108.7 . . ?
H3A C3 H3B 107.6 . . ?
C5 C4 C3 119.1(4) . . ?
C5 C4 H4A 107.5 . . ?
C3 C4 H4A 107.5 . . ?
C5 C4 H4B 107.5 . . ?
C3 C4 H4B 107.5 . . ?
H4A C4 H4B 107.0 . . ?
O2 C5 O1 123.7(4) . . ?
O2 C5 C4 116.7(4) . . ?
O1 C5 C4 119.6(4) . . ?
O7 La1 O7 180.00(17) 3_765 9_545 ?
O7 La1 O7 112.89(7) 3_765 2_645 ?
O7 La1 O7 67.11(7) 9_545 2_645 ?
O7 La1 O7 67.11(7) 3_765 7_755 ?
O7 La1 O7 112.89(7) 9_545 7_755 ?
O7 La1 O7 67.11(7) 2_645 7_755 ?
O7 La1 O7 67.11(7) 3_765 8_665 ?
O7 La1 O7 112.89(7) 9_545 8_665 ?
O7 La1 O7 180.00(19) 2_645 8_665 ?
O7 La1 O7 112.89(7) 7_755 8_665 ?
O7 La1 O7 112.89(7) 3_765 . ?
O7 La1 O7 67.11(7) 9_545 . ?
O7 La1 O7 112.89(7) 2_645 . ?
O7 La1 O7 180.00(19) 7_755 . ?
O7 La1 O7 67.11(7) 8_665 . ?
O7 La1 O6 48.42(10) 3_765 3_765 ?
O7 La1 O6 131.58(10) 9_545 3_765 ?
O7 La1 O6 112.14(11) 2_645 3_765 ?
O7 La1 O6 109.93(11) 7_755 3_765 ?
O7 La1 O6 67.86(11) 8_665 3_765 ?
O7 La1 O6 70.07(11) . 3_765 ?
O7 La1 O6 131.58(10) 3_765 9_545 ?
O7 La1 O6 48.42(10) 9_545 9_545 ?
O7 La1 O6 67.86(11) 2_645 9_545 ?
O7 La1 O6 70.07(11) 7_755 9_545 ?
O7 La1 O6 112.14(11) 8_665 9_545 ?
O7 La1 O6 109.93(11) . 9_545 ?
O6 La1 O6 180.00(10) 3_765 9_545 ?
O7 La1 O6 70.07(11) 3_765 2_645 ?
O7 La1 O6 109.93(11) 9_545 2_645 ?
O7 La1 O6 48.42(10) 2_645 2_645 ?
O7 La1 O6 67.86(11) 7_755 2_645 ?
O7 La1 O6 131.58(10) 8_665 2_645 ?
O7 La1 O6 112.14(11) . 2_645 ?
O6 La1 O6 67.21(13) 3_765 2_645 ?
O6 La1 O6 112.79(13) 9_545 2_645 ?
O7 La1 O6 112.14(11) 3_765 . ?
O7 La1 O6 67.86(11) 9_545 . ?
O7 La1 O6 70.07(11) 2_645 . ?
O7 La1 O6 131.58(10) 7_755 . ?
O7 La1 O6 109.93(11) 8_665 . ?
O7 La1 O6 48.42(10) . . ?
O6 La1 O6 67.21(13) 3_765 . ?
O6 La1 O6 112.79(13) 9_545 . ?
O6 La1 O6 67.21(13) 2_645 . ?
O7 La1 O6 109.93(11) 3_765 8_665 ?
O7 La1 O6 70.07(11) 9_545 8_665 ?
O7 La1 O6 131.58(10) 2_645 8_665 ?
O7 La1 O6 112.14(11) 7_755 8_665 ?
O7 La1 O6 48.42(10) 8_665 8_665 ?
O7 La1 O6 67.86(11) . 8_665 ?
O6 La1 O6 112.79(13) 3_765 8_665 ?
O6 La1 O6 67.21(13) 9_545 8_665 ?
O6 La1 O6 180.00(18) 2_645 8_665 ?
O6 La1 O6 112.79(13) . 8_665 ?
O7 La1 O6 67.86(11) 3_765 7_755 ?
O7 La1 O6 112.14(11) 9_545 7_755 ?
O7 La1 O6 109.93(11) 2_645 7_755 ?
O7 La1 O6 48.42(10) 7_755 7_755 ?
O7 La1 O6 70.07(11) 8_665 7_755 ?
O7 La1 O6 131.58(10) . 7_755 ?
O6 La1 O6 112.79(13) 3_765 7_755 ?
O6 La1 O6 67.21(13) 9_545 7_755 ?
O6 La1 O6 112.79(13) 2_645 7_755 ?
O6 La1 O6 180.00(16) . 7_755 ?
O6 La1 O6 67.21(13) 8_665 7_755 ?
C1 N1 C3 109.5(4) . . ?
C1 N1 C2 110.9(4) . . ?
C3 N1 C2 111.7(4) . . ?
C1 N1 Ni1 103.4(3) . . ?
C3 N1 Ni1 111.6(3) . . ?
C2 N1 Ni1 109.4(3) . . ?
O8 N2 O7 122.3(4) . . ?
O8 N2 O6 119.8(4) . . ?
O7 N2 O6 117.8(4) . . ?
O8 N2 La1 174.2(4) . . ?
O7 N2 La1 58.8(2) . . ?
O6 N2 La1 59.2(2) . . ?
N1 Ni1 N1 85.47(16) 3_565 2_665 ?
N1 Ni1 N1 85.47(16) 3_565 . ?
N1 Ni1 N1 85.47(16) 2_665 . ?
N1 Ni1 O1 96.93(14) 3_565 2_665 ?
N1 Ni1 O1 91.60(14) 2_665 2_665 ?
N1 Ni1 O1 176.07(13) . 2_665 ?
N1 Ni1 O1 176.07(13) 3_565 . ?
N1 Ni1 O1 96.93(14) 2_665 . ?
N1 Ni1 O1 91.60(14) . . ?
O1 Ni1 O1 86.14(13) 2_665 . ?
N1 Ni1 O1 91.60(14) 3_565 3_565 ?
N1 Ni1 O1 176.07(13) 2_665 3_565 ?
N1 Ni1 O1 96.93(13) . 3_565 ?
O1 Ni1 O1 86.14(13) 2_665 3_565 ?
O1 Ni1 O1 86.14(13) . 3_565 ?
O4 Ni2 O5 91.45(16) . 10_556 ?
O4 Ni2 O5 91.45(16) . . ?
O5 Ni2 O5 99.3(2) 10_556 . ?
O4 Ni2 O2 89.40(15) . . ?
O5 Ni2 O2 174.62(15) 10_556 . ?
O5 Ni2 O2 86.01(15) . . ?
O4 Ni2 O2 89.40(15) . 10_556 ?
O5 Ni2 O2 86.01(15) 10_556 10_556 ?
O5 Ni2 O2 174.62(15) . 10_556 ?
O2 Ni2 O2 88.7(2) . 10_556 ?
O4 Ni2 O3 176.7(2) . . ?
O5 Ni2 O3 86.43(15) 10_556 . ?
O5 Ni2 O3 86.43(15) . . ?
O2 Ni2 O3 92.95(14) . . ?
O2 Ni2 O3 92.95(14) 10_556 . ?
C5 O1 Ni1 132.0(3) . . ?
C5 O2 Ni2 129.4(3) . . ?
Ni2 O3 H3D 109.2 . . ?
Ni2 O3 H3C 102.8 . . ?
H3D O3 H3C 106.9 . . ?
Ni2 O4 H4C 95.6 . . ?
Ni2 O5 H5C 137.2 . . ?
Ni2 O5 H5D 109.1 . . ?
H5C O5 H5D 107.9 . . ?
N2 O6 La1 96.2(3) . . ?
N2 O7 La1 97.4(3) . . ?

loop_
_geom_bond_atom_site_label_1
_geom_bond_atom_site_label_2
_geom_bond_distance
_geom_bond_site_symmetry_2
_geom_bond_publ_flag
C1 N1 1.485(6) . ?
C1 C2 1.508(7) 3_565 ?
C1 H1A 0.9700 . ?
C1 H1B 0.9700 . ?
C2 N1 1.488(6) . ?
C2 C1 1.508(7) 2_665 ?
C2 H2A 0.9700 . ?
C2 H2B 0.9700 . ?
C3 N1 1.485(6) . ?
C3 C4 1.515(7) . ?
C3 H3A 0.9700 . ?
C3 H3B 0.9700 . ?
C4 C5 1.499(6) . ?
C4 H4A 0.9700 . ?
C4 H4B 0.9700 . ?
C5 O2 1.243(5) . ?
C5 O1 1.263(5) . ?
La1 O7 2.637(3) 3_765 ?
La1 O7 2.637(3) 9_545 ?
La1 O7 2.637(3) 2_645 ?
La1 O7 2.637(3) 7_755 ?
La1 O7 2.637(3) 8_665 ?
La1 O7 2.637(3) . ?
La1 O6 2.643(4) 3_765 ?
La1 O6 2.643(4) 9_545 ?
La1 O6 2.643(4) 2_645 ?
La1 O6 2.643(4) . ?
La1 O6 2.643(4) 8_665 ?
La1 O6 2.643(4) 7_755 ?
N1 Ni1 2.056(4) . ?
N2 O8 1.233(5) . ?
N2 O7 1.249(5) . ?
N2 O6 1.280(5) . ?
Ni1 N1 2.056(4) 3_565 ?
Ni1 N1 2.056(4) 2_665 ?
Ni1 O1 2.056(3) 2_665 ?
Ni1 O1 2.056(3) . ?
Ni1 O1 2.056(3) 3_565 ?
Ni2 O4 2.010(5) . ?
Ni2 O5 2.075(4) 10_556 ?
Ni2 O5 2.075(4) . ?
Ni2 O2 2.100(3) . ?
Ni2 O2 2.100(3) 10_556 ?
Ni2 O3 2.112(5) . ?
O3 H3D 0.8505 . ?
O3 H3C 0.8504 . ?
O4 H4C 0.8499 . ?
O5 H5C 0.8504 . ?
O5 H5D 0.8497 . ?
O9 H9C 0.8501 . ?

loop_
_geom_torsion_atom_site_label_1
_geom_torsion_atom_site_label_2
_geom_torsion_atom_site_label_3
_geom_torsion_atom_site_label_4
_geom_torsion
_geom_torsion_site_symmetry_1
_geom_torsion_site_symmetry_2
_geom_torsion_site_symmetry_3
_geom_torsion_site_symmetry_4
_geom_torsion_publ_flag
N1 C3 C4 C5 61.7(6) . . . . ?
C3 C4 C5 O2 162.6(4) . . . . ?
C3 C4 C5 O1 -19.8(7) . . . . ?
C2 C1 N1 C3 165.9(4) 3_565 . . . ?
C2 C1 N1 C2 -70.4(5) 3_565 . . . ?
C2 C1 N1 Ni1 46.8(4) 3_565 . . . ?
C4 C3 N1 C1 -178.9(4) . . . . ?
C4 C3 N1 C2 57.9(5) . . . . ?
C4 C3 N1 Ni1 -65.0(5) . . . . ?
C1 C2 N1 C1 132.9(4) 2_665 . . . ?
C1 C2 N1 C3 -104.6(5) 2_665 . . . ?
C1 C2 N1 Ni1 19.6(5) 2_665 . . . ?
O7 La1 N2 O7 88.5(2) 3_765 . . . ?
O7 La1 N2 O7 -91.5(2) 9_545 . . . ?
O7 La1 N2 O7 -155.1(3) 2_645 . . . ?
O7 La1 N2 O7 180.0 7_755 . . . ?
O7 La1 N2 O7 24.9(3) 8_665 . . . ?
O6 La1 N2 O7 91.4(3) 3_765 . . . ?
O6 La1 N2 O7 -88.6(3) 9_545 . . . ?
O6 La1 N2 O7 156.5(3) 2_645 . . . ?
O6 La1 N2 O7 175.6(4) . . . . ?
O6 La1 N2 O7 -23.5(3) 8_665 . . . ?
O6 La1 N2 O7 -4.4(4) 7_755 . . . ?
O7 La1 N2 O6 -87.1(3) 3_765 . . . ?
O7 La1 N2 O6 92.9(3) 9_545 . . . ?
O7 La1 N2 O6 29.3(3) 2_645 . . . ?
O7 La1 N2 O6 4.4(4) 7_755 . . . ?
O7 La1 N2 O6 -150.7(3) 8_665 . . . ?
O7 La1 N2 O6 -175.6(4) . . . . ?
O6 La1 N2 O6 -84.2(3) 3_765 . . . ?
O6 La1 N2 O6 95.8(3) 9_545 . . . ?
O6 La1 N2 O6 -19.1(3) 2_645 . . . ?
O6 La1 N2 O6 160.9(3) 8_665 . . . ?
O6 La1 N2 O6 180.0 7_755 . . . ?
C1 N1 Ni1 N1 -27.6(3) . . . 3_565 ?
C3 N1 Ni1 N1 -145.2(3) . . . 3_565 ?
C2 N1 Ni1 N1 90.6(3) . . . 3_565 ?
C1 N1 Ni1 N1 -113.4(2) . . . 2_665 ?
C3 N1 Ni1 N1 129.0(3) . . . 2_665 ?
C2 N1 Ni1 N1 4.8(3) . . . 2_665 ?
C1 N1 Ni1 O1 149.8(3) . . . . ?
C3 N1 Ni1 O1 32.2(3) . . . . ?
C2 N1 Ni1 O1 -92.0(3) . . . . ?
C1 N1 Ni1 O1 63.5(3) . . . 3_565 ?
C3 N1 Ni1 O1 -54.1(3) . . . 3_565 ?
C2 N1 Ni1 O1 -178.3(3) . . . 3_565 ?
O2 C5 O1 Ni1 167.8(3) . . . . ?
C4 C5 O1 Ni1 -9.6(6) . . . . ?
N1 Ni1 O1 C5 -82.7(4) 2_665 . . . ?
N1 Ni1 O1 C5 2.9(4) . . . . ?
O1 Ni1 O1 C5 -173.9(4) 2_665 . . . ?
O1 Ni1 O1 C5 99.8(5) 3_565 . . . ?
O1 C5 O2 Ni2 -4.7(7) . . . . ?
C4 C5 O2 Ni2 172.7(3) . . . . ?
O4 Ni2 O2 C5 -164.2(4) . . . . ?
O5 Ni2 O2 C5 -72.7(4) . . . . ?
O2 Ni2 O2 C5 106.4(4) 10_556 . . . ?
O3 Ni2 O2 C5 13.5(4) . . . . ?
O8 N2 O6 La1 173.4(4) . . . . ?
O7 N2 O6 La1 -4.3(4) . . . . ?
O7 La1 O6 N2 103.9(3) 3_765 . . . ?
O7 La1 O6 N2 -76.1(3) 9_545 . . . ?
O7 La1 O6 N2 -148.6(3) 2_645 . . . ?
O7 La1 O6 N2 -177.6(2) 7_755 . . . ?
O7 La1 O6 N2 31.4(3) 8_665 . . . ?
O7 La1 O6 N2 2.4(2) . . . . ?
O6 La1 O6 N2 85.4(3) 3_765 . . . ?
O6 La1 O6 N2 -94.6(3) 9_545 . . . ?
O6 La1 O6 N2 159.2(3) 2_645 . . . ?
O6 La1 O6 N2 -20.8(3) 8_665 . . . ?
O8 N2 O7 La1 -173.3(4) . . . . ?
O6 N2 O7 La1 4.3(4) . . . . ?
O7 La1 O7 N2 -102.4(2) 3_765 . . . ?
O7 La1 O7 N2 77.6(2) 9_545 . . . ?
O7 La1 O7 N2 27.2(3) 2_645 . . . ?
O7 La1 O7 N2 -152.8(3) 8_665 . . . ?
O6 La1 O7 N2 -79.2(3) 3_765 . . . ?
O6 La1 O7 N2 100.8(3) 9_545 . . . ?
O6 La1 O7 N2 -25.5(3) 2_645 . . . ?
O6 La1 O7 N2 -2.4(2) . . . . ?
O6 La1 O7 N2 154.5(3) 8_665 . . . ?
O6 La1 O7 N2 177.6(2) 7_755 . . . ?
